data_2009181
loop_
_publ_author_name
'Kovalevsky, A. Yu.'
'Ponomarev, I. I.'

_publ_section_title
;
 2-Methyl-7-nitro-4<i>H</i>-3,1-benzoxazin-4-one
;
_journal_issue 11
_journal_name_full 'Acta Crystallographica Section C'
_journal_page_first IUC9900136
_journal_paper_doi 10.1107/S0108270199098431
_journal_volume 55
_journal_year 1999
_chemical_formula_moiety 'C9 H6 N2 O4'
_chemical_formula_sum 'C9 H6 N2 O4'
_chemical_formula_weight 206.16
_chemical_name_systematic ?
_space_group_IT_number 61
_symmetry_cell_setting orthorhombic
_symmetry_space_group_name_Hall '-P 2ac 2ab'
_symmetry_space_group_name_H-M 'P b c a'
_audit_creation_method SHELXL
_cell_angle_alpha 90.00
_cell_angle_beta 90.00
_cell_angle_gamma 90.00
_cell_formula_units_Z 8
_cell_length_a 10.720(2)
_cell_length_b 10.700(2)
_cell_length_c 15.350(2)
_cell_measurement_reflns_used 25
_cell_measurement_temperature 293(2)
_cell_measurement_theta_max 13
_cell_measurement_theta_min 12
_cell_volume 1760.7(5)
_computing_cell_refinement 'Siemens P3'
_computing_data_collection 'Siemens P3 (Siemens, 1989a)'
_computing_data_reduction 'Siemens XDISK (Siemens, 1989b)'
_computing_publication_material 'Siemens SHELXTL'
_computing_structure_refinement 'Siemens SHELXTL'
_computing_structure_solution 'Siemens SHELXTL (Sheldrick, 1994)'
_diffrn_ambient_temperature 293(2)
_diffrn_measurement_device 'Siemens P3/PC four-circle'
_diffrn_measurement_method \q/2\q
_diffrn_radiation_monochromator graphite
_diffrn_radiation_source 'fine-focus sealed tube'
_diffrn_radiation_type MoK\a
_diffrn_radiation_wavelength 0.71073
_diffrn_reflns_av_R_equivalents 0.0000
_diffrn_reflns_av_sigmaI/netI 0.0183
_diffrn_reflns_limit_h_max 15
_diffrn_reflns_limit_h_min 0
_diffrn_reflns_limit_k_max 15
_diffrn_reflns_limit_k_min 0
_diffrn_reflns_limit_l_max 21
_diffrn_reflns_limit_l_min 0
_diffrn_reflns_number 2579
_diffrn_reflns_theta_max 30.05
_diffrn_reflns_theta_min 2.65
_diffrn_standards_decay_% 10
_diffrn_standards_interval_count 98
_diffrn_standards_number 2
_exptl_absorpt_coefficient_mu 0.126
_exptl_absorpt_correction_type none
_exptl_crystal_colour orange
_exptl_crystal_density_diffrn 1.555
_exptl_crystal_density_method none
_exptl_crystal_description parallelepiped
_exptl_crystal_F_000 848
_exptl_crystal_size_max 0.40
_exptl_crystal_size_mid 0.30
_exptl_crystal_size_min 0.30
_refine_diff_density_max 0.185
_refine_diff_density_min -0.253
_refine_ls_extinction_method none
_refine_ls_goodness_of_fit_all 1.000
_refine_ls_goodness_of_fit_ref 1.195
_refine_ls_hydrogen_treatment refall
_refine_ls_matrix_type full
_refine_ls_number_parameters 160
_refine_ls_number_reflns 2574
_refine_ls_number_restraints 0
_refine_ls_restrained_S_all 1.186
_refine_ls_restrained_S_obs 1.195
_refine_ls_R_factor_all 0.072
_refine_ls_R_factor_gt 0.041
_refine_ls_shift/esd_mean 0.001
_refine_ls_shift/su_max 0.009
_refine_ls_structure_factor_coef Fsqd
_refine_ls_weighting_details 'w = 1/[\s^2^(Fo^2^)+(0.0849P)^2^] where P = (Fo^2^+2Fc^2^)/3'
_refine_ls_weighting_scheme calc
_refine_ls_wR_factor_all 0.149
_refine_ls_wR_factor_ref 0.119
_reflns_number_gt 1656
_reflns_number_total 2579
_reflns_threshold_expression I>2\s(I)
_cod_data_source_file qb0119.cif
_cod_data_source_block bono2
_cod_depositor_comments
;
The following automatic conversions were performed:
'_symmetry_cell_setting' value 'Orthorhombic' changed to 'orthorhombic'
according to '/home/saulius/struct/CIF-dictionaries/cif_core.dic'
dictionary named 'cif_core.dic' version 2.4.1 from 2010-06-29.

Automatic conversion script
Id: cif_fix_enum 1527 2010-12-29 10:47:43Z saulius 

The following automatic conversions were performed:

'_symmetry_cell_setting' value 'Orthorhombic' changed to
'orthorhombic' according to
/home/saulius/struct/CIF-dictionaries/cif_core.dic dictionary named
'cif_core.dic' version 2.4.1 from 2010-06-29.

Automatic conversion script
Id: cif_fix_values 1715 2011-07-08 13:25:40Z adriana 

The following automatic conversions were performed:

'_refine_ls_weighting_scheme' value 'calc w =
1/[\s^2^(Fo^2^)+(0.0849P)^2^] where P = (Fo^2^+2Fc^2^)/3' was changed
to 'calc'. New tag '_refine_ls_weighting_details' was created. The
value of the new tag was set to 'w = 1/[\s^2^(Fo^2^)+(0.0849P)^2^]
where P = (Fo^2^+2Fc^2^)/3'.

Automatic conversion script
Id: cif_fix_values 3143 2015-03-26 13:38:13Z robertas 
;
_cod_original_cell_volume 1760.8(5)
_cod_database_code 2009181
_cod_database_fobs_code 2009181

loop_
_symmetry_equiv_pos_as_xyz
'x, y, z'
'-x+1/2, -y, z+1/2'
'-x, y+1/2, -z+1/2'
'x+1/2, -y+1/2, -z'
'-x, -y, -z'
'x-1/2, y, -z-1/2'
'x, -y-1/2, z-1/2'
'-x-1/2, y-1/2, z'

loop_
_atom_site_aniso_label
_atom_site_aniso_U_11
_atom_site_aniso_U_22
_atom_site_aniso_U_33
_atom_site_aniso_U_12
_atom_site_aniso_U_13
_atom_site_aniso_U_23
O1 .0473(5) .0527(5) .0604(5) -.0061(4) .0012(4) -.0150(4)
O2 .0713(7) .0532(5) .0747(6) -.0014(5) .0095(5) -.0222(5)
O3 .0551(6) .0591(6) .0924(8) -.0042(4) -.0164(5) -.0115(5)
O4 .0381(5) .0871(7) .0802(7) -.0102(5) -.0004(4) .0135(6)
N1 .0353(5) .0497(5) .0543(5) -.0001(4) .0009(4) -.0103(4)
N2 .0399(5) .0557(6) .0585(6) -.0037(4) -.0079(5) .0111(5)
C1 .0369(5) .0420(5) .0406(5) .0012(4) .0000(4) -.0003(4)
C2 .0374(6) .0447(5) .0467(5) .0009(4) -.0010(4) -.0014(5)
C3 .0364(5) .0473(6) .0458(5) -.0009(4) -.0034(5) .0079(4)
C4 .0377(6) .0556(7) .0546(7) .0093(5) .0024(5) .0071(5)
C5 .0468(6) .0478(6) .0529(7) .0112(5) .0022(5) .0003(5)
C6 .0419(6) .0403(5) .0419(5) .0031(4) .0009(4) .0022(4)
C7 .0517(7) .0453(6) .0471(6) -.0013(5) .0029(5) -.0026(5)
C8 .0421(6) .0505(6) .0503(6) -.0022(5) .0005(5) -.0076(5)
C9 .0390(7) .0797(10) .0840(11) -.0084(7) .0019(7) -.0247(9)

loop_
_atom_site_label
_atom_site_fract_x
_atom_site_fract_y
_atom_site_fract_z
_atom_site_U_iso_or_equiv
_atom_site_thermal_displace_type
_atom_site_calc_flag
_atom_site_refinement_flags
_atom_site_occupancy
_atom_site_disorder_group
_atom_site_type_symbol
O1 .27478(8) .16533(8) .43028(6) .0535(2) Uani d . 1 . O
O2 .13127(11) .28412(9) .49143(7) .0664(3) Uani d . 1 . O
O3 -.15643(10) -.24450(9) .27115(8) .0689(3) Uani d . 1 . O
O4 -.30551(9) -.14576(11) .33599(7) .0685(3) Uani d . 1 . O
N1 .23168(9) -.01690(9) .35042(7) .0465(2) Uani d . 1 . N
N2 -.19584(10) -.15871(10) .31597(8) .0514(3) Uani d . 1 . N
C1 .10437(10) .00316(10) .36484(7) .0398(2) Uani d . 1 . C
C2 .01934(11) -.08516(10) .33302(7) .0430(3) Uani d . 1 . C
H2 .0486(14) -.1568(13) .2999(9) .055(4) Uiso d . 1 . H
C3 -.10577(10) -.06482(10) .34880(7) .0432(3) Uani d . 1 . C
C4 -.15127(12) .03786(12) .39387(8) .0493(3) Uani d . 1 . C
H4 -.2344(17) .0416(16) .4015(11) .069(5) Uiso d . 1 . H
C5 -.06662(12) .12400(12) .42564(8) .0492(3) Uani d . 1 . C
H5 -.0924(14) .1990(13) .4596(9) .055(4) Uiso d . 1 . H
C6 .06090(11) .10636(10) .41111(7) .0414(3) Uani d . 1 . C
C7 .15208(12) .19411(11) .44725(8) .0480(3) Uani d . 1 . C
C8 .30776(11) .06136(11) .38251(8) .0476(3) Uani d . 1 . C
C9 .44536(14) .0511(2) .37378(13) .0676(4) Uani d . 1 . C
H9A .487(2) .0828(17) .4231(16) .106(7) Uiso d . 1 . H
H9B .4635(16) -.0332(17) .3559(13) .082(5) Uiso d . 1 . H
H9C .471(2) .111(2) .3266(16) .118(8) Uiso d . 1 . H

loop_
_atom_type_symbol
_atom_type_description
_atom_type_scat_dispersion_real
_atom_type_scat_dispersion_imag
_atom_type_scat_source
C C 0.0033 0.0016 'International Tables Vol C Tables 4.2.6.8 and 6.1.1.4'
H H 0.0000 0.0000 'International Tables Vol C Tables 4.2.6.8 and 6.1.1.4'
N N 0.0061 0.0033 'International Tables Vol C Tables 4.2.6.8 and 6.1.1.4'
O O 0.0106 0.0060 'International Tables Vol C Tables 4.2.6.8 and 6.1.1.4'

loop_
_geom_angle_atom_site_label_1
_geom_angle_atom_site_label_2
_geom_angle_atom_site_label_3
_geom_angle
_geom_angle_publ_flag
C7 O1 C8 121.77(9) yes
C8 N1 C1 117.67(10) yes
O3 N2 O4 123.96(11) ?
O3 N2 C3 118.38(10) ?
O4 N2 C3 117.66(12) ?
C6 C1 N1 121.91(10) yes
C6 C1 C2 119.65(10) yes
N1 C1 C2 118.43(10) yes
C3 C2 C1 117.69(10) ?
C2 C3 C4 123.65(11) ?
C2 C3 N2 117.82(10) ?
C4 C3 N2 118.52(11) ?
C5 C4 C3 118.25(11) ?
C4 C5 C6 119.71(11) ?
C1 C6 C5 121.03(11) ?
C1 C6 C7 118.55(10) ?
C5 C6 C7 120.38(10) ?
O2 C7 O1 117.69(12) yes
O2 C7 C6 127.24(12) yes
O1 C7 C6 115.02(10) yes
N1 C8 O1 125.06(11) yes
N1 C8 C9 123.69(12) yes
O1 C8 C9 111.25(11) yes

loop_
_geom_bond_atom_site_label_1
_geom_bond_atom_site_label_2
_geom_bond_site_symmetry_2
_geom_bond_distance
_geom_bond_publ_flag
O1 C7 . 1.376(2) yes
O1 C8 . 1.3785(15) yes
O2 C7 . 1.1989(15) yes
O3 N2 . 1.223(2) ?
O4 N2 . 1.2231(14) ?
N1 C8 . 1.2685(15) yes
N1 C1 . 1.3993(14) yes
N2 C3 . 1.482(2) ?
C1 C6 . 1.393(2) ?
C1 C2 . 1.401(2) ?
C2 C3 . 1.380(2) ?
C3 C4 . 1.387(2) ?
C4 C5 . 1.382(2) ?
C5 C6 . 1.398(2) ?
C6 C7 . 1.465(2) ?
C8 C9 . 1.485(2) yes

loop_
_geom_torsion_atom_site_label_1
_geom_torsion_atom_site_label_2
_geom_torsion_atom_site_label_3
_geom_torsion_atom_site_label_4
_geom_torsion
C8 N1 C1 C6 1.3(2)
C8 N1 C1 C2 -177.35(11)
C6 C1 C2 C3 0.5(2)
N1 C1 C2 C3 179.16(10)
C1 C2 C3 C4 0.2(2)
C1 C2 C3 N2 -179.42(10)
O3 N2 C3 C2 -5.3(2)
O4 N2 C3 C2 174.28(11)
O3 N2 C3 C4 175.02(11)
O4 N2 C3 C4 -5.4(2)
C2 C3 C4 C5 -0.8(2)
N2 C3 C4 C5 178.90(11)
C3 C4 C5 C6 0.6(2)
N1 C1 C6 C5 -179.29(11)
C2 C1 C6 C5 -0.6(2)
N1 C1 C6 C7 -1.5(2)
C2 C1 C6 C7 177.11(10)
C4 C5 C6 C1 0.1(2)
C4 C5 C6 C7 -177.59(11)
C8 O1 C7 O2 177.86(12)
C8 O1 C7 C6 0.1(2)
C1 C6 C7 O2 -176.68(13)
C5 C6 C7 O2 1.1(2)
C1 C6 C7 O1 0.8(2)
C5 C6 C7 O1 178.54(10)
C1 N1 C8 O1 -0.3(2)
C1 N1 C8 C9 178.98(14)
C7 O1 C8 N1 -0.4(2)
C7 O1 C8 C9 -179.78(13)

loop_
_cod_related_entry_id
_cod_related_entry_database
_cod_related_entry_code
1 ChemSpider 4425150
